data_4121294
loop_
_publ_author_name
'Filip R. Petronijevi\'c'
'Manuel Nappi'
'David W. C. MacMillan'

_publ_section_title
;
 Direct \b-Functionalization of Cyclic Ketones with Aryl Ketones via the
 Merger of Photoredox and Organocatalysis
;
_journal_name_full 'Journal of the American Chemical Society'
_journal_page_first 18323
_journal_page_last 18326
_journal_paper_doi 10.1021/ja410478a
_journal_volume 135
_journal_year 2013
_chemical_formula_sum 'C20 H21 O2'
_chemical_formula_weight 293.37
_chemical_name_common 161-1-B
_space_group_crystal_system monoclinic
_space_group_IT_number 14
_space_group_name_Hall '-P 2ybc'
_space_group_name_H-M_alt 'P 1 21/c 1'
_symmetry_space_group_name_Hall '-P 2ybc'
_symmetry_space_group_name_H-M 'P 1 21/c 1'
_atom_sites_solution_hydrogens geom
_atom_sites_solution_primary direct
_atom_sites_solution_secondary difmap
_cell_angle_alpha 90
_cell_angle_beta 114.30(3)
_cell_angle_gamma 90
_cell_formula_units_Z 4
_cell_length_a 13.45(2)
_cell_length_b 9.900(17)
_cell_length_c 12.67(2)
_cell_measurement_reflns_used 9896
_cell_measurement_temperature 273.(2)
_cell_measurement_theta_max 35.7349
_cell_measurement_theta_min 3.5355
_cell_volume 1538(4)
_computing_cell_refinement 'SAINT V7.68A (Bruker AXS, 2009)'
_computing_data_collection 'Bruker Instrument Service v2012.6.0.0'
_computing_data_reduction 'SAINT V7.68A (Bruker AXS, 2009)'
_computing_structure_refinement 'SHELXL-97 (Sheldrick, 2008)'
_computing_structure_solution 'SHELXS-97 (Sheldrick, 2008)'
_diffrn_ambient_temperature 273.(2)
_diffrn_detector_area_resol_mean 8.3333
_diffrn_measured_fraction_theta_full 0.982
_diffrn_measured_fraction_theta_max 0.982
_diffrn_radiation_wavelength 0.71073
_diffrn_reflns_av_R_equivalents 0.0204
_diffrn_reflns_av_sigmaI/netI 0.0166
_diffrn_reflns_limit_h_max 22
_diffrn_reflns_limit_h_min -21
_diffrn_reflns_limit_k_max 16
_diffrn_reflns_limit_k_min -16
_diffrn_reflns_limit_l_max 20
_diffrn_reflns_limit_l_min -20
_diffrn_reflns_number 38210
_diffrn_reflns_theta_full 35.85
_diffrn_reflns_theta_max 35.85
_diffrn_reflns_theta_min 2.64
_exptl_absorpt_coefficient_mu 0.080
_exptl_absorpt_correction_T_max 0.98
_exptl_absorpt_correction_T_min 0.90
_exptl_absorpt_correction_type multi-scan
_exptl_absorpt_process_details 'SADABS V2008/1 (Bruker AXS)'
_exptl_crystal_density_diffrn 1.267
_exptl_crystal_description 'irregular prism'
_exptl_crystal_F_000 628
_exptl_crystal_size_max 0.450
_exptl_crystal_size_mid 0.370
_exptl_crystal_size_min 0.280
_refine_diff_density_max 1.012
_refine_diff_density_min -0.281
_refine_ls_extinction_method SHELXL
_refine_ls_goodness_of_fit_ref 1.037
_refine_ls_hydrogen_treatment mixed
_refine_ls_matrix_type full
_refine_ls_number_parameters 201
_refine_ls_number_reflns 7098
_refine_ls_number_restraints 0
_refine_ls_restrained_S_all 1.037
_refine_ls_R_factor_all 0.0589
_refine_ls_R_factor_gt 0.0530
_refine_ls_shift/su_max 4.683
_refine_ls_shift/su_mean 0.023
_refine_ls_structure_factor_coef Fsqd
_refine_ls_weighting_details 'calc w=1/[\s^2^(Fo^2^)+(0.0982P)^2^+0.5255P] where P=(Fo^2^+2Fc^2^)/3'
_refine_ls_weighting_scheme calc
_refine_ls_wR_factor_gt 0.1564
_refine_ls_wR_factor_ref 0.1633
_reflns_number_gt 6270
_reflns_number_total 7098
_reflns_threshold_expression >2sigma(I)
_cod_data_source_file ja410478a_si_001.cif
_cod_data_source_block I
_cod_original_cell_volume 1538.(5)
_cod_database_code 4121294

loop_
_space_group_symop_operation_xyz
'x, y, z'
'-x, y+1/2, -z+1/2'
'-x, -y, -z'
'x, -y-1/2, z-1/2'

loop_
_atom_site_type_symbol
_atom_site_label
_atom_site_fract_x
_atom_site_fract_y
_atom_site_fract_z
_atom_site_U_iso_or_equiv
_atom_site_adp_type
_atom_site_calc_flag
_atom_site_refinement_flags
_atom_site_occupancy
O O1 0.86260(4) 0.57788(6) 0.87921(5) 0.01503(11) Uani d . 1
O O2 1.04451(5) 0.56782(7) 0.90910(5) 0.01945(13) Uani d . 1
C C1 0.50276(8) 0.66798(13) 0.89122(10) 0.0304(2) Uani d . 1
H H1 0.4469 0.6791 0.9157 0.036 Uiso calc R 1
C C2 0.58938(8) 0.58170(12) 0.95059(10) 0.0285(2) Uani d . 1
H H2 0.5911 0.5341 1.0146 0.034 Uiso calc R 1
C C3 0.67391(7) 0.56613(10) 0.91456(8) 0.02199(16) Uani d . 1
H H3 0.7315 0.5081 0.9549 0.026 Uiso calc R 1
C C4 0.67303(6) 0.63687(9) 0.81840(7) 0.01747(14) Uani d . 1
C C5 0.76696(6) 0.62390(8) 0.78121(6) 0.01486(13) Uani d . 1
C C6 0.73936(6) 0.52111(8) 0.68192(6) 0.01504(13) Uani d . 1
C C7 0.79843(7) 0.40163(9) 0.69702(7) 0.01913(14) Uani d . 1
H H7 0.8531 0.3814 0.7693 0.023 Uiso calc R 1
C C8 0.77668(7) 0.31167(9) 0.60491(8) 0.02134(16) Uani d . 1
H H8 0.8168 0.2323 0.6165 0.026 Uiso calc R 1
C C9 0.69554(7) 0.34036(9) 0.49649(8) 0.02130(16) Uani d . 1
H H9 0.6815 0.2811 0.435 0.026 Uiso calc R 1
C C10 0.80479(7) 0.75978(8) 0.74759(6) 0.01682(14) Uani d . 1
H H10 0.761 0.7819 0.6661 0.02 Uiso calc R 1
C C11 0.92096(7) 0.71958(9) 0.76720(7) 0.01784(14) Uani d . 1
H H11A 0.9217 0.655 0.71 0.021 Uiso calc R 1
H H11B 0.965 0.7974 0.7678 0.021 Uiso calc R 1
C C12 0.95741(6) 0.65628(8) 0.88664(6) 0.01591(13) Uani d . 1
C C13 0.97842(7) 0.76497(9) 0.97912(7) 0.01956(15) Uani d . 1
H H13A 1.0343 0.8264 0.9785 0.023 Uiso calc R 1
H H13B 1.0046 0.723 1.0549 0.023 Uiso calc R 1
C C14 0.87312(7) 0.84446(9) 0.95651(7) 0.02049(15) Uani d . 1
H H14A 0.8921 0.9275 1.001 0.025 Uiso calc R 1
H H14B 0.8277 0.7915 0.9838 0.025 Uiso calc R 1
C C15 0.80683(7) 0.87946(9) 0.82772(7) 0.01953(15) Uani d . 1
H H15 0.7314 0.896 0.817 0.023 Uiso calc R 1
C C16 0.84739(10) 1.00775(10) 0.79075(9) 0.0278(2) Uani d . 1
H H16A 0.8351 1.0841 0.8306 0.042 Uiso calc R 1
H H16B 0.8085 1.0201 0.7087 0.042 Uiso calc R 1
H H16C 0.924 0.9995 0.8098 0.042 Uiso calc R 1
C C17 0.63536(7) 0.45890(10) 0.48074(7) 0.02205(16) Uani d . 1
H H17 0.5805 0.4787 0.4085 0.026 Uiso calc R 1
C C18 0.65687(7) 0.54807(9) 0.57276(7) 0.02008(15) Uani d . 1
H H18 0.6157 0.6266 0.5613 0.024 Uiso calc R 1
C C19 0.58425(7) 0.72150(10) 0.75797(8) 0.02200(16) Uani d . 1
H H19 0.5811 0.7674 0.6926 0.026 Uiso calc R 1
C C20 0.50049(7) 0.73762(11) 0.79487(9) 0.0271(2) Uani d . 1
H H20 0.4427 0.7954 0.7547 0.033 Uiso calc R 1

loop_
_atom_site_aniso_label
_atom_site_aniso_U_11
_atom_site_aniso_U_22
_atom_site_aniso_U_33
_atom_site_aniso_U_12
_atom_site_aniso_U_13
_atom_site_aniso_U_23
O1 0.0118(2) 0.0186(2) 0.0112(2) -0.00177(17) 0.00127(17) 0.00248(17)
O2 0.0136(2) 0.0264(3) 0.0163(2) 0.0008(2) 0.00409(19) 0.0051(2)
C1 0.0178(3) 0.0412(5) 0.0331(5) -0.0035(3) 0.0115(3) -0.0126(4)
C2 0.0207(4) 0.0401(5) 0.0280(4) -0.0046(3) 0.0133(3) -0.0036(4)
C3 0.0173(3) 0.0282(4) 0.0208(3) -0.0019(3) 0.0082(3) 0.0000(3)
C4 0.0141(3) 0.0204(3) 0.0154(3) -0.0001(2) 0.0035(2) -0.0034(2)
C5 0.0135(3) 0.0169(3) 0.0109(3) 0.0008(2) 0.0017(2) -0.0001(2)
C6 0.0131(3) 0.0166(3) 0.0127(3) 0.0006(2) 0.0027(2) -0.0010(2)
C7 0.0184(3) 0.0193(3) 0.0159(3) 0.0040(3) 0.0031(2) -0.0009(2)
C8 0.0216(3) 0.0193(3) 0.0203(3) 0.0034(3) 0.0058(3) -0.0026(3)
C9 0.0214(3) 0.0212(3) 0.0182(3) -0.0004(3) 0.0050(3) -0.0055(3)
C10 0.0193(3) 0.0165(3) 0.0112(3) -0.0002(2) 0.0027(2) 0.0007(2)
C11 0.0186(3) 0.0208(3) 0.0123(3) -0.0028(2) 0.0046(2) 0.0023(2)
C12 0.0138(3) 0.0194(3) 0.0120(3) -0.0030(2) 0.0027(2) 0.0021(2)
C13 0.0198(3) 0.0221(3) 0.0121(3) -0.0049(3) 0.0019(2) -0.0005(2)
C14 0.0243(4) 0.0205(3) 0.0136(3) -0.0021(3) 0.0047(3) -0.0016(2)
C15 0.0223(3) 0.0178(3) 0.0154(3) -0.0016(3) 0.0047(3) -0.0010(2)
C16 0.0375(5) 0.0198(4) 0.0223(4) -0.0058(3) 0.0086(4) 0.0003(3)
C17 0.0209(3) 0.0230(4) 0.0151(3) 0.0013(3) 0.0003(3) -0.0039(3)
C18 0.0180(3) 0.0205(3) 0.0144(3) 0.0035(3) -0.0007(2) -0.0027(2)
C19 0.0161(3) 0.0255(4) 0.0194(3) 0.0028(3) 0.0022(3) -0.0047(3)
C20 0.0154(3) 0.0331(5) 0.0275(4) 0.0023(3) 0.0035(3) -0.0114(4)

loop_
_atom_type_symbol
_atom_type_description
_atom_type_scat_dispersion_real
_atom_type_scat_dispersion_imag
_atom_type_scat_source
C C 0.0033 0.0016 'International Tables Vol C Tables 4.2.6.8 and 6.1.1.4'
H H 0.0000 0.0000 'International Tables Vol C Tables 4.2.6.8 and 6.1.1.4'
O O 0.0106 0.0060 'International Tables Vol C Tables 4.2.6.8 and 6.1.1.4'

loop_
_geom_angle_atom_site_label_1
_geom_angle_atom_site_label_2
_geom_angle_atom_site_label_3
_geom_angle
C5 O1 C12 109.40(12)
C2 C1 C20 119.35(12)
C2 C1 H1 120.3
C20 C1 H1 120.3
C1 C2 C3 120.31(15)
C1 C2 H2 119.8
C3 C2 H2 119.8
C2 C3 C4 120.81(11)
C2 C3 H3 119.6
C4 C3 H3 119.6
C19 C4 C3 118.33(11)
C19 C4 C5 120.66(13)
C3 C4 C5 121.00(9)
O1 C5 C4 108.59(15)
O1 C5 C6 108.88(12)
C4 C5 C6 110.87(9)
O1 C5 C10 103.40(11)
C4 C5 C10 114.65(9)
C6 C5 C10 110.07(13)
C7 C6 C18 118.27(9)
C7 C6 C5 121.10(10)
C18 C6 C5 120.58(12)
C6 C7 C8 120.92(11)
C6 C7 H7 119.5
C8 C7 H7 119.5
C9 C8 C7 120.30(13)
C9 C8 H8 119.9
C7 C8 H8 119.9
C8 C9 C17 119.24(9)
C8 C9 H9 120.4
C17 C9 H9 120.4
C11 C10 C15 110.49(7)
C11 C10 C5 99.06(10)
C15 C10 C5 113.56(13)
C11 C10 H10 111.1
C15 C10 H10 111.1
C5 C10 H10 111.1
C12 C11 C10 99.11(8)
C12 C11 H11A 111.9
C10 C11 H11A 111.9
C12 C11 H11B 111.9
C10 C11 H11B 111.9
H11A C11 H11B 109.6
O2 C12 O1 108.47(15)
O2 C12 C11 111.19(8)
O1 C12 C11 103.84(8)
O2 C12 C13 114.24(10)
O1 C12 C13 107.70(9)
C11 C12 C13 110.78(15)
C12 C13 C14 110.56(9)
C12 C13 H13A 109.5
C14 C13 H13A 109.5
C12 C13 H13B 109.5
C14 C13 H13B 109.5
H13A C13 H13B 108.1
C13 C14 C15 113.47(9)
C13 C14 H14A 108.9
C15 C14 H14A 108.9
C13 C14 H14B 108.9
C15 C14 H14B 108.9
H14A C14 H14B 107.7
C16 C15 C14 112.74(10)
C16 C15 C10 110.23(14)
C14 C15 C10 111.54(13)
C16 C15 H15 107.3
C14 C15 H15 107.3
C10 C15 H15 107.3
C15 C16 H16A 109.5
C15 C16 H16B 109.5
H16A C16 H16B 109.5
C15 C16 H16C 109.5
H16A C16 H16C 109.5
H16B C16 H16C 109.5
C9 C17 C18 120.35(11)
C9 C17 H17 119.8
C18 C17 H17 119.8
C17 C18 C6 120.91(12)
C17 C18 H18 119.5
C6 C18 H18 119.5
C20 C19 C4 120.63(14)
C20 C19 H19 119.7
C4 C19 H19 119.7
C1 C20 C19 120.54(11)
C1 C20 H20 119.7
C19 C20 H20 119.7

loop_
_geom_bond_atom_site_label_1
_geom_bond_atom_site_label_2
_geom_bond_distance
O1 C5 1.445(2)
O1 C12 1.462(2)
O2 C12 1.395(2)
C1 C2 1.390(2)
C1 C20 1.391(3)
C1 H1 0.93
C2 C3 1.397(2)
C2 H2 0.93
C3 C4 1.401(2)
C3 H3 0.93
C4 C19 1.401(2)
C4 C5 1.525(3)
C5 C6 1.540(2)
C5 C10 1.558(2)
C6 C7 1.394(2)
C6 C18 1.397(2)
C7 C8 1.400(2)
C7 H7 0.93
C8 C9 1.387(2)
C8 H8 0.93
C9 C17 1.393(2)
C9 H9 0.93
C10 C11 1.530(3)
C10 C15 1.553(2)
C10 H10 0.98
C11 C12 1.521(3)
C11 H11A 0.97
C11 H11B 0.97
C12 C13 1.529(2)
C13 C14 1.541(3)
C13 H13A 0.97
C13 H13B 0.97
C14 C15 1.543(3)
C14 H14A 0.97
C14 H14B 0.97
C15 C16 1.530(2)
C15 H15 0.98
C16 H16A 0.96
C16 H16B 0.96
C16 H16C 0.96
C17 C18 1.395(2)
C17 H17 0.93
C18 H18 0.93
C19 C20 1.395(2)
C19 H19 0.93
C20 H20 0.93
